data_7715888
loop_
_publ_author_name
'Volkov, Sergey'
'Yukhno, Valentina'
'Banaru, Alexander'
'Deyneko, Dina'
'Aksenov, Sergey'
'Charkin, Dmitri'
'Povolotskiy, Alexey'
'Savchenko, Yevgeny'
'Antonov, Andrey'
'Krzhizhanovskaya, Maria'
'Ugolkov, Valery'
'Firsova, Vera'
'Vaitieva, Yulia'
'Boldyrev, Kirill'
'Bubnova, Rimma'

_publ_section_title
;
 Magnesium cations as templates for the self-assembly of supramolecular
 luminescent {Mg@[B<sub>18</sub>&#x3c6;<sub>34-35</sub>]}-clusters.
;
_journal_issue 19
_journal_name_full 'Dalton transactions (Cambridge, England : 2003)'
_journal_page_first 8112
_journal_page_last 8117
_journal_paper_doi 10.1039/d3dt04048h
_journal_volume 53
_journal_year 2024
_chemical_formula_moiety 'B17 Mg O30, [C9H41N4.5O1.5]'
_chemical_formula_sum 'C9 H41 B17 Mg N4.5 O31.5'
_chemical_formula_weight 924.54
_space_group_crystal_system monoclinic
_space_group_IT_number 14
_space_group_name_Hall '-P 2ybc'
_space_group_name_H-M_alt 'P 1 21/c 1'
_atom_sites_solution_primary direct
_audit_creation_date 2024-02-27
_audit_creation_method
;
Olex2 1.5-alpha
(compiled 2024.02.16 svn.r378c4104 for OlexSys, GUI svn.r6928)
;
_audit_update_record
;
2024-03-15 deposited with the CCDC.	2024-03-21 downloaded from the CCDC.
;
_cell_angle_alpha 90
_cell_angle_beta 90.418(4)
_cell_angle_gamma 90
_cell_formula_units_Z 8
_cell_length_a 19.6909(10)
_cell_length_b 15.9750(8)
_cell_length_c 22.8241(10)
_cell_measurement_reflns_used 10909
_cell_measurement_temperature 100.0(4)
_cell_measurement_theta_max 18.8170
_cell_measurement_theta_min 2.1860
_cell_volume 7179.4(6)
_computing_cell_refinement 'CrysAlisPro 1.171.41.93a (Rigaku OD, 2020)'
_computing_data_collection 'CrysAlisPro 1.171.41.93a (Rigaku OD, 2020)'
_computing_data_reduction 'CrysAlisPro 1.171.41.93a (Rigaku OD, 2020)'
_computing_molecular_graphics 'Olex2 1.5-alpha (Dolomanov et al., 2009)'
_computing_publication_material 'Olex2 1.5-alpha (Dolomanov et al., 2009)'
_computing_structure_refinement 'SHELXL 2019/3 (Sheldrick, 2015)'
_computing_structure_solution 'SHELXS  (Sheldrick, 2008)'
_diffrn_ambient_environment N~2~
_diffrn_ambient_temperature 100.0(4)
_diffrn_detector 'Hybrid Pixel Array Detector'
_diffrn_detector_area_resol_mean 10.0000
_diffrn_detector_type HyPix
_diffrn_measured_fraction_theta_full 0.2739
_diffrn_measured_fraction_theta_max 0.945
_diffrn_measurement_details
;
List of Runs (angles in degrees, time in seconds):

  # Type    Start    End  Width  t~exp~   \w     \q     \k     \f   Frames
#--------------------------------------------------------------------------
  1  \w      7.00  34.00   0.50   59.00    --   11.38-110.00 107.00   54
  2  \w    -50.00 -25.00   0.50   59.00    --  -11.70 110.00-157.00   50
  3  \w    -60.00  25.00   0.50   59.00    --   11.38 -57.00  60.00  170
  4  \w    -52.00  15.00   0.50   59.00    --   11.38 -57.00 -60.00  134
  5  \w    -59.00  24.00   0.50   59.00    --   11.38 -57.00 120.00  166
  6  \w    -58.00  24.00   0.50   59.00    --   11.38 -57.00  30.00  164
  7  \w      6.00  71.00   0.50   59.00    --   11.38  38.00-120.00  130
  8  \w    -24.00  12.00   0.50   59.00    --  -11.70 -99.00  90.00   72
  9  \w     -5.00  20.00   0.50   59.00    --  -11.70 -99.00-180.00   50
 10  \w    -24.00  16.00   0.50   59.00    --  -11.70 -99.00 -60.00   80
 11  \w    -24.00  11.00   0.50   59.00    --  -11.70 -99.00 -90.00   70
 12  \w    -24.00  18.00   0.50   59.00    --  -11.70 -99.00 120.00   84
;
_diffrn_measurement_device 'four-circle diffractometer'
_diffrn_measurement_device_type 'XtaLAB Synergy, Single source at home/near, HyPix'
_diffrn_measurement_method '\w scans'
_diffrn_orient_matrix_type 'CrysAlisPro convention (1999,Acta A55,543-557)'
_diffrn_orient_matrix_UB_11 -0.0038538000
_diffrn_orient_matrix_UB_12 0.0198960000
_diffrn_orient_matrix_UB_13 0.0275645000
_diffrn_orient_matrix_UB_21 -0.0234519000
_diffrn_orient_matrix_UB_22 0.0285251000
_diffrn_orient_matrix_UB_23 -0.0126771000
_diffrn_orient_matrix_UB_31 -0.0270579000
_diffrn_orient_matrix_UB_32 -0.0276056000
_diffrn_orient_matrix_UB_33 0.0067621000
_diffrn_radiation_monochromator mirror
_diffrn_radiation_probe x-ray
_diffrn_radiation_type 'Mo K\a'
_diffrn_radiation_wavelength 0.71073
_diffrn_reflns_av_R_equivalents 0.1211
_diffrn_reflns_av_unetI/netI 0.0459
_diffrn_reflns_Laue_measured_fraction_full 0.945
_diffrn_reflns_Laue_measured_fraction_max 0.945
_diffrn_reflns_limit_h_max 17
_diffrn_reflns_limit_h_min -17
_diffrn_reflns_limit_k_max 14
_diffrn_reflns_limit_k_min -14
_diffrn_reflns_limit_l_max 20
_diffrn_reflns_limit_l_min -20
_diffrn_reflns_number 56873
_diffrn_reflns_point_group_measured_fraction_full 0.945
_diffrn_reflns_point_group_measured_fraction_max 0.945
_diffrn_reflns_theta_full 18.860
_diffrn_reflns_theta_max 18.860
_diffrn_reflns_theta_min 1.784
_diffrn_source 'micro-focus sealed X-ray tube'
_diffrn_source_type 'PhotonJet (Mo) X-ray Source'
_exptl_absorpt_coefficient_mu 0.169
_exptl_absorpt_correction_T_max 1.00000
_exptl_absorpt_correction_T_min 0.14251
_exptl_absorpt_correction_type multi-scan
_exptl_absorpt_process_details
;
CrysAlisPro 1.171.41.93a (Rigaku Oxford Diffraction, 2020)
Empirical absorption correction using spherical harmonics,
implemented in SCALE3 ABSPACK scaling algorithm.
;
_exptl_crystal_density_diffrn 1.711
_exptl_crystal_description prizm
_exptl_crystal_F_000 3804
_exptl_crystal_size_max 0.1
_exptl_crystal_size_mid 0.09
_exptl_crystal_size_min 0.07
_refine_diff_density_max 0.613
_refine_diff_density_min -0.279
_refine_diff_density_rms 0.082
_refine_ls_extinction_method none
_refine_ls_goodness_of_fit_ref 1.202
_refine_ls_hydrogen_treatment undef
_refine_ls_matrix_type full
_refine_ls_number_parameters 861
_refine_ls_number_reflns 5346
_refine_ls_number_restraints 0
_refine_ls_restrained_S_all 1.202
_refine_ls_R_factor_all 0.1072
_refine_ls_R_factor_gt 0.0995
_refine_ls_shift/su_max 0.000
_refine_ls_shift/su_mean 0.000
_refine_ls_structure_factor_coef Fsqd
_refine_ls_weighting_details 'w=1/[\s^2^(Fo^2^)+(0.2000P)^2^] where P=(Fo^2^+2Fc^2^)/3'
_refine_ls_weighting_scheme calc
_refine_ls_wR_factor_gt 0.2541
_refine_ls_wR_factor_ref 0.2635
_reflns_Friedel_coverage 0.000
_reflns_number_gt 4651
_reflns_number_total 5346
_reflns_threshold_expression 'I > 2\s(I)'
_cod_data_source_file d3dt04048h2.cif
_cod_data_source_block 4
_cod_depositor_comments 'Adding full bibliography for 7715886--7715891.cif.'
_cod_original_formula_sum 'C9 H41 B17 Mg N4.50 O31.50'
_cod_database_code 7715888
_shelx_shelxl_version_number 2019/3
_chemical_oxdiff_formula C9H41B17MgN4.5O31.5
_shelx_space_group_comment
;
The symmetry employed for this shelxl refinement is uniquely defined
by the following loop, which should always be used as a source of
symmetry information in preference to the above space-group names.
They are only intended as comments.
;
_shelx_estimated_absorpt_t_max 0.988
_shelx_estimated_absorpt_t_min 0.983
_olex2_refinement_description
;
1. Uiso/Uaniso restraints and constraints
Uanis(B7) = Uanis(B8)
;
_smtbx_masks_void_probe_radius 0.755
_smtbx_masks_void_truncation_radius 1.45
_olex2_submission_special_instructions 'No special instructions were received'
_oxdiff_exptl_absorpt_empirical_details
;
Empirical correction (ABSPACK) includes:
- Absorption correction using spherical harmonics
- Frame scaling
;
_oxdiff_exptl_absorpt_empirical_full_max 8.783
_oxdiff_exptl_absorpt_empirical_full_min 0.495

loop_
_space_group_symop_operation_xyz
'x, y, z'
'-x, y+1/2, -z+1/2'
'-x, -y, -z'
'x, -y-1/2, z-1/2'

loop_
_atom_site_label
_atom_site_type_symbol
_atom_site_fract_x
_atom_site_fract_y
_atom_site_fract_z
_atom_site_U_iso_or_equiv
_atom_site_adp_type
_atom_site_occupancy
_atom_site_site_symmetry_order
_atom_site_calc_flag
_atom_site_refinement_flags_posn
_atom_site_refinement_flags_adp
_atom_site_refinement_flags_occupancy
_atom_site_disorder_assembly
_atom_site_disorder_group
Mg1 Mg 0.88085(13) 0.76090(15) 0.38385(10) 0.0441(9) Uani 1 1 d . . . . .
Mg2 Mg 0.38883(13) 0.73677(15) 0.36190(11) 0.0434(9) Uani 1 1 d . . . . .
O1 O 0.4979(3) 0.9243(4) 0.2599(2) 0.0621(17) Uani 1 1 d . . . . .
O2 O 0.3377(3) 0.7714(4) 0.5459(3) 0.0644(18) Uani 1 1 d . . . . .
O3 O 0.3781(2) 0.7846(3) 0.44827(19) 0.0358(14) Uani 1 1 d . . . . .
O4 O 0.4260(3) 0.8505(3) 0.3313(2) 0.0462(15) Uani 1 1 d . . . . .
O5 O 0.3750(2) 0.6114(3) 0.3920(2) 0.0400(14) Uani 1 1 d . . . . .
O6 O 0.8924(3) 0.6374(3) 0.3574(2) 0.0492(16) Uani 1 1 d . . . . .
O7 O 0.4311(3) 0.8131(4) 0.2304(2) 0.0562(16) Uani 1 1 d . . . . .
O8 O 0.3746(2) 0.6976(3) 0.2763(2) 0.0406(14) Uani 1 1 d . . . . .
O9 O 0.0867(3) 0.8350(4) 0.3171(3) 0.0701(18) Uani 1 1 d . . . . .
O10 O 0.8534(3) 0.8825(3) 0.4114(2) 0.0439(15) Uani 1 1 d . . . . .
O11 O 0.3992(3) 0.9297(3) 0.4167(3) 0.0598(17) Uani 1 1 d . . . . .
O12 O 0.4932(3) 0.7054(3) 0.3717(2) 0.0406(14) Uani 1 1 d . . . . .
O13 O 0.2629(3) 0.6472(3) 0.2953(2) 0.0489(16) Uani 1 1 d . . . . .
O14 O 0.9092(4) 0.3926(4) 0.3106(3) 0.087(2) Uani 1 1 d . . . . .
O15 O 0.3906(3) 0.5136(3) 0.4734(2) 0.0458(15) Uani 1 1 d . . . . .
O16 O 0.8906(3) 0.4893(4) 0.3836(4) 0.0756(19) Uani 1 1 d . . . . .
O17 O 0.8768(3) 0.8051(3) 0.2982(2) 0.0517(16) Uani 1 1 d . . . . .
O18 O 0.3571(3) 0.5520(3) 0.2979(2) 0.0455(15) Uani 1 1 d . . . . .
O19 O 0.2814(3) 0.7631(3) 0.3566(2) 0.0458(15) Uani 1 1 d . . . . .
O20 O 0.9219(3) 0.5865(4) 0.4578(3) 0.0671(18) Uani 1 1 d . . . . .
O21 O 0.8456(3) 0.7885(4) 0.1967(3) 0.0721(19) Uani 1 1 d . . . . .
O22 O 0.3751(3) 0.7156(4) 0.1716(3) 0.0625(18) Uani 1 1 d . . . . .
O23 O 0.2877(3) 0.8765(4) 0.4246(3) 0.0617(18) Uani 1 1 d . . . . .
O24 O 0.7765(3) 0.7286(3) 0.3948(2) 0.0528(16) Uani 1 1 d . . . . .
O25 O 0.3543(3) 0.9056(3) 0.5094(2) 0.0491(16) Uani 1 1 d . . . . .
O26 O 0.8810(3) 0.9526(4) 0.3229(3) 0.0587(17) Uani 1 1 d . . . . .
O27 O 0.1857(3) 0.8480(4) 0.3792(3) 0.0719(19) Uani 1 1 d . . . . .
O28 O 0.4709(3) 0.6196(3) 0.4558(2) 0.0447(15) Uani 1 1 d . . . . .
O29 O 0.1043(3) 0.7450(4) 0.4020(3) 0.0725(19) Uani 1 1 d . . . . .
O30 O 0.8945(3) 0.9193(3) 0.2271(2) 0.0587(17) Uani 1 1 d . . . . .
O31 O 0.3302(3) 0.6068(4) 0.1091(3) 0.0685(19) Uani 1 1 d . . . . .
O32 O 0.8746(3) 0.5304(4) 0.2840(3) 0.0652(18) Uani 1 1 d . . . . .
O33 O 0.8524(4) 0.8963(4) 0.1292(3) 0.085(2) Uani 1 1 d . . . . .
O34 O 0.8455(3) 0.8480(4) 0.5132(2) 0.0564(17) Uani 1 1 d . . . . .
O35 O 0.3732(3) 0.4629(3) 0.3763(2) 0.0590(17) Uani 1 1 d . . . . .
O36 O 0.3763(4) 0.3676(4) 0.4553(2) 0.0714(19) Uani 1 1 d . . . . .
O37 O 0.5273(3) 0.7871(4) 0.2908(3) 0.0645(18) Uani 1 1 d . . . . .
O38 O 0.6100(3) 0.7140(5) 0.3410(3) 0.079(2) Uani 1 1 d . . . . .
O39 O 0.3618(3) 0.6517(4) 0.4932(2) 0.0523(16) Uani 1 1 d . . . . .
O40 O 0.7474(3) 0.8482(4) 0.4519(2) 0.0541(16) Uani 1 1 d . . . . .
O41 O 0.7960(3) 0.9708(4) 0.4855(2) 0.0535(16) Uani 1 1 d . . . . .
O42 O 0.9150(4) 0.7724(5) 0.5732(2) 0.079(2) Uani 1 1 d . . . . .
O43 O 0.9061(3) 0.7345(4) 0.4694(2) 0.0586(17) Uani 1 1 d . . . . .
O44 O 0.9912(3) 0.7840(3) 0.3733(2) 0.0474(15) Uani 1 1 d . . . . .
O45 O 0.6641(3) 0.7539(4) 0.4295(3) 0.0650(18) Uani 1 1 d . . . . .
O46 O 0.9740(3) 0.6482(4) 0.5388(3) 0.0712(19) Uani 1 1 d . . . . .
O47 O 0.9860(3) 0.7036(4) 0.6384(3) 0.0745(19) Uani 1 1 d . . . . .
O48 O 0.8627(4) 0.6711(4) 0.2570(2) 0.080(2) Uani 1 1 d . . . . .
O49 O 1.0157(3) 0.6794(4) 0.4466(2) 0.0611(17) Uani 1 1 d . . . . .
O50 O 0.7802(3) 0.6136(4) 0.3228(3) 0.0662(18) Uani 1 1 d . . . . .
O51 O 0.9819(3) 0.8823(4) 0.2961(3) 0.0639(18) Uani 1 1 d . . . . .
O52 O 0.6892(3) 0.6215(3) 0.3894(3) 0.0580(17) Uani 1 1 d . . . . .
O53 O 0.3164(3) 0.6002(3) 0.2087(2) 0.0514(16) Uani 1 1 d . . . . .
O54 O 0.4579(4) 0.9926(4) 0.3434(3) 0.087(2) Uani 1 1 d . . . . .
O55 O 0.5187(5) 1.0675(5) 0.2756(4) 0.114(3) Uani 1 1 d . . . . .
O56 O 0.8028(4) 1.1187(4) 0.4749(3) 0.077(2) Uani 1 1 d . . . . .
O57 O 0.5819(3) 0.6463(3) 0.4318(2) 0.0570(17) Uani 1 1 d . . . . .
O58 O 0.8419(3) 1.0308(4) 0.4000(3) 0.0628(18) Uani 1 1 d . . . . .
O59 O 0.8038(3) 0.5892(4) 0.4254(3) 0.0713(19) Uani 1 1 d . . . . .
O60 O 0.1725(3) 0.7305(4) 0.3158(3) 0.0650(18) Uani 1 1 d . . . . .
B1 B 0.2527(5) 0.8297(7) 0.3861(4) 0.045(3) Uani 1 1 d . . . . .
B2 B 0.9085(5) 0.8906(6) 0.2869(4) 0.043(3) Uani 1 1 d . . . . .
B3 B 0.8894(6) 0.4729(6) 0.3297(7) 0.062(3) Uani 1 1 d . . . . .
B4 B 0.8847(7) 0.7851(9) 0.5176(5) 0.070(4) Uani 1 1 d . . . . .
B5 B 0.7297(6) 0.7753(6) 0.4291(5) 0.061(3) Uani 1 1 d . . . . .
B6 B 0.9540(5) 0.6622(7) 0.4778(4) 0.050(3) Uani 1 1 d . . . . .
B7 B 0.4276(6) 0.9255(7) 0.3632(5) 0.056(2) Uani 1 1 d . . . . .
B8 B 0.4902(6) 0.9933(7) 0.2916(5) 0.056(2) Uani 1 1 d . . . . .
B9 B 0.3591(5) 0.7322(8) 0.4930(5) 0.053(3) Uani 1 1 d . . . . .
B10 B 0.3415(6) 0.8561(8) 0.5536(6) 0.068(4) Uani 1 1 d . . . . .
B11 B 1.0370(6) 0.7350(6) 0.4064(5) 0.053(3) Uani 1 1 d . . . . .
B12 B 1.0196(5) 0.8352(7) 0.3273(5) 0.049(3) Uani 1 1 d . . . . .
B13 B 0.3662(6) 0.5442(6) 0.3547(5) 0.055(3) Uani 1 1 d . . . . .
B14 B 0.8108(5) 1.0373(9) 0.4547(6) 0.068(4) Uani 1 1 d . . . . .
B15 B 0.1375(6) 0.7910(7) 0.3503(6) 0.067(3) Uani 1 1 d . . . . .
B16 B 0.3568(6) 0.8752(8) 0.4502(5) 0.067(4) Uani 1 1 d . . . . .
B17 B 0.3799(5) 0.4510(6) 0.4348(5) 0.052(3) Uani 1 1 d . . . . .
B18 B 0.4680(6) 0.8457(6) 0.2764(4) 0.054(3) Uani 1 1 d . . . . .
B19 B 0.8603(5) 0.9525(6) 0.3757(6) 0.054(3) Uani 1 1 d . . . . .
B20 B 0.8096(6) 0.8835(7) 0.4672(4) 0.051(3) Uani 1 1 d . . . . .
B21 B 0.8811(6) 0.5778(9) 0.4079(8) 0.096(5) Uani 1 1 d . . . . .
B22 B 0.8643(7) 0.8726(7) 0.1839(6) 0.068(4) Uani 1 1 d . . . . .
B23 B 0.9608(6) 0.7041(10) 0.5838(6) 0.084(4) Uani 1 1 d . . . . .
B24 B 0.8527(6) 0.6141(6) 0.3067(4) 0.051(3) Uani 1 1 d . . . . .
B25 B 0.3966(5) 0.7424(7) 0.2265(4) 0.042(3) Uani 1 1 d . . . . .
B26 B 0.4020(5) 0.5987(6) 0.4524(4) 0.041(3) Uani 1 1 d . . . . .
B27 B 0.6382(5) 0.6827(6) 0.3994(4) 0.047(3) Uani 1 1 d . . . . .
B28 B 0.2406(5) 0.7133(6) 0.3209(5) 0.048(3) Uani 1 1 d . . . . .
B29 B 0.3280(5) 0.6266(6) 0.2684(4) 0.051(3) Uani 1 1 d . . . . .
B30 B 0.8616(7) 0.7533(8) 0.2527(6) 0.077(4) Uani 1 1 d . . . . .
B31 B 0.5428(6) 0.7363(7) 0.3345(5) 0.061(3) Uani 1 1 d . . . . .
B32 B 0.5146(6) 0.6564(7) 0.4216(4) 0.050(3) Uani 1 1 d . . . . .
B33 B 0.7591(6) 0.6374(7) 0.3818(5) 0.064(3) Uani 1 1 d . . . . .
B34 B 0.3396(6) 0.6396(8) 0.1627(5) 0.059(3) Uani 1 1 d . . . . .

loop_
_atom_site_aniso_label
_atom_site_aniso_U_11
_atom_site_aniso_U_22
_atom_site_aniso_U_33
_atom_site_aniso_U_23
_atom_site_aniso_U_13
_atom_site_aniso_U_12
Mg1 0.0534(19) 0.0436(17) 0.0354(17) 0.0001(12) 0.0080(12) 0.0092(12)
Mg2 0.0469(18) 0.0404(17) 0.0430(17) 0.0062(12) -0.0008(12) 0.0020(12)
O1 0.070(4) 0.062(4) 0.054(4) 0.013(3) -0.010(3) -0.029(3)
O2 0.078(4) 0.055(5) 0.060(4) 0.014(3) 0.011(3) 0.015(3)
O3 0.055(3) 0.033(3) 0.019(3) 0.017(2) -0.004(2) -0.003(3)
O4 0.062(4) 0.040(3) 0.037(3) 0.006(3) 0.013(3) -0.008(3)
O5 0.046(3) 0.037(3) 0.037(3) 0.000(3) -0.006(2) 0.000(2)
O6 0.050(4) 0.042(3) 0.056(4) 0.027(3) 0.022(3) 0.003(3)
O7 0.052(4) 0.055(4) 0.062(4) 0.010(3) -0.007(3) -0.019(3)
O8 0.043(3) 0.027(3) 0.051(4) 0.014(3) -0.010(3) -0.010(3)
O9 0.048(5) 0.069(4) 0.093(5) 0.004(4) 0.003(4) 0.011(3)
O10 0.049(3) 0.041(4) 0.042(3) 0.005(3) 0.016(3) 0.015(3)
O11 0.074(4) 0.039(3) 0.066(4) 0.009(3) -0.004(4) -0.028(3)
O12 0.048(3) 0.045(3) 0.028(3) 0.013(3) 0.008(3) 0.000(3)
O13 0.048(4) 0.052(4) 0.046(3) 0.009(3) -0.006(3) -0.002(3)
O14 0.097(5) 0.052(5) 0.112(5) 0.039(4) 0.009(4) 0.010(4)
O15 0.057(4) 0.044(4) 0.037(3) 0.016(3) 0.000(2) -0.001(3)
O16 0.078(5) 0.068(5) 0.081(6) 0.006(4) -0.015(4) -0.003(3)
O17 0.080(4) 0.033(3) 0.042(3) 0.006(3) -0.004(3) -0.006(3)
O18 0.072(4) 0.047(4) 0.017(4) 0.017(3) -0.007(2) -0.007(3)
O19 0.055(4) 0.032(3) 0.050(3) -0.005(3) 0.012(3) 0.010(3)
O20 0.064(4) 0.073(5) 0.064(4) 0.011(3) -0.002(4) 0.005(4)
O21 0.080(5) 0.080(5) 0.056(4) 0.023(4) 0.004(3) -0.008(4)
O22 0.068(4) 0.059(4) 0.061(5) 0.023(3) 0.013(3) -0.001(3)
O23 0.066(5) 0.066(4) 0.053(4) -0.006(3) -0.001(4) 0.012(3)
O24 0.055(4) 0.041(3) 0.063(4) 0.014(3) 0.009(3) 0.005(3)
O25 0.088(4) 0.029(3) 0.031(4) 0.003(3) 0.007(3) 0.010(3)
O26 0.079(4) 0.062(4) 0.035(4) 0.006(3) 0.022(3) 0.012(3)
O27 0.054(5) 0.080(4) 0.081(5) -0.005(4) 0.005(3) -0.004(4)
O28 0.051(5) 0.046(3) 0.037(3) 0.001(3) 0.002(3) -0.008(3)
O29 0.044(5) 0.103(5) 0.071(4) 0.022(4) 0.005(3) 0.018(4)
O30 0.098(5) 0.044(3) 0.035(4) -0.004(3) -0.007(3) -0.018(3)
O31 0.103(5) 0.080(4) 0.022(4) 0.005(4) 0.004(3) -0.026(4)
O32 0.075(4) 0.058(4) 0.063(4) -0.015(4) 0.003(3) -0.009(3)
O33 0.124(6) 0.080(5) 0.050(5) 0.008(4) -0.012(4) 0.015(4)
O34 0.068(4) 0.058(4) 0.042(4) 0.004(3) -0.004(3) 0.030(4)
O35 0.097(5) 0.049(4) 0.031(4) 0.009(3) 0.006(3) -0.006(3)
O36 0.110(5) 0.050(4) 0.055(4) 0.003(3) -0.009(3) 0.005(3)
O37 0.042(4) 0.090(4) 0.061(4) 0.027(4) 0.006(3) 0.007(3)
O38 0.051(5) 0.134(6) 0.052(4) 0.045(4) -0.002(3) 0.004(4)
O39 0.063(4) 0.046(4) 0.048(4) -0.003(3) 0.002(3) 0.004(3)
O40 0.046(4) 0.043(4) 0.073(4) 0.005(3) 0.013(3) 0.000(3)
O41 0.069(4) 0.046(4) 0.046(3) -0.001(3) 0.014(3) 0.009(3)
O42 0.097(5) 0.102(5) 0.037(4) 0.004(3) -0.014(3) 0.041(4)
O43 0.051(4) 0.084(4) 0.041(4) 0.007(3) 0.004(3) 0.021(3)
O44 0.047(4) 0.053(3) 0.042(3) 0.002(3) -0.010(3) 0.005(3)
O45 0.034(4) 0.062(4) 0.098(5) -0.005(4) 0.010(3) -0.011(3)
O46 0.075(5) 0.082(4) 0.056(5) -0.008(4) 0.008(3) 0.034(3)
O47 0.080(5) 0.074(4) 0.070(5) -0.006(3) -0.010(4) -0.005(3)
O48 0.141(7) 0.063(5) 0.036(4) 0.003(3) -0.010(3) -0.036(4)
O49 0.043(4) 0.089(4) 0.052(4) 0.018(4) 0.007(3) 0.016(3)
O50 0.062(5) 0.057(4) 0.079(5) -0.010(3) 0.001(3) 0.004(3)
O51 0.052(5) 0.059(4) 0.081(4) 0.018(3) 0.004(3) 0.002(3)
O52 0.046(4) 0.047(4) 0.082(4) 0.002(3) 0.008(3) -0.009(3)
O53 0.073(4) 0.049(3) 0.033(4) 0.007(3) 0.006(3) -0.016(3)
O54 0.117(6) 0.064(4) 0.080(5) 0.013(4) 0.024(4) -0.034(4)
O55 0.155(8) 0.092(6) 0.097(6) 0.026(5) 0.033(5) -0.034(5)
O56 0.101(5) 0.044(4) 0.087(5) -0.015(3) 0.015(4) 0.003(3)
O57 0.055(5) 0.055(4) 0.061(4) 0.006(3) -0.010(3) 0.006(3)
O58 0.072(4) 0.057(4) 0.059(4) 0.011(3) 0.023(3) 0.012(3)
O59 0.087(5) 0.053(4) 0.074(4) 0.004(3) -0.007(4) -0.004(3)
O60 0.045(5) 0.057(4) 0.094(5) -0.015(3) 0.001(3) 0.001(3)
B1 0.031(7) 0.079(8) 0.026(5) 0.017(6) -0.003(5) -0.014(6)
B2 0.044(7) 0.052(7) 0.032(6) -0.005(5) 0.018(5) 0.006(5)
B3 0.072(8) 0.012(6) 0.100(11) 0.020(7) 0.001(7) 0.009(5)
B4 0.087(9) 0.084(9) 0.040(8) 0.043(7) 0.019(7) 0.021(8)
B5 0.067(10) 0.018(6) 0.098(9) 0.003(6) 0.036(7) 0.001(6)
B6 0.057(7) 0.059(7) 0.033(6) 0.001(5) -0.002(5) 0.003(6)
B7 0.064(5) 0.063(6) 0.042(5) 0.023(5) 0.020(4) -0.016(4)
B8 0.064(5) 0.063(6) 0.042(5) 0.023(5) 0.020(4) -0.016(4)
B9 0.048(6) 0.057(9) 0.052(8) -0.026(7) -0.011(5) 0.035(6)
B10 0.062(8) 0.046(9) 0.094(12) 0.009(8) -0.033(7) 0.011(6)
B11 0.063(9) 0.050(6) 0.045(7) -0.009(6) 0.004(6) -0.001(6)
B12 0.033(8) 0.048(6) 0.065(7) 0.012(6) 0.000(6) 0.010(6)
B13 0.080(8) 0.024(6) 0.061(9) -0.009(7) 0.024(6) -0.007(5)
B14 0.032(6) 0.096(12) 0.077(9) 0.013(9) 0.004(6) -0.002(6)
B15 0.049(7) 0.052(7) 0.101(9) -0.005(7) -0.010(7) -0.017(7)
B16 0.053(8) 0.085(10) 0.061(9) 0.005(7) -0.021(6) 0.043(7)
B17 0.064(7) 0.029(7) 0.064(9) 0.007(6) 0.002(5) -0.010(5)
B18 0.064(7) 0.046(6) 0.052(7) 0.003(5) -0.012(6) -0.027(6)
B19 0.042(6) 0.028(7) 0.094(11) 0.000(7) 0.007(6) 0.006(5)
B20 0.052(7) 0.060(7) 0.039(6) 0.023(6) 0.006(6) -0.009(6)
B21 0.051(8) 0.088(11) 0.149(15) -0.042(11) -0.033(9) 0.009(7)
B22 0.090(9) 0.060(8) 0.056(10) -0.004(7) 0.030(7) 0.005(7)
B23 0.063(8) 0.128(12) 0.059(10) 0.047(9) 0.010(7) 0.019(8)
B24 0.080(9) 0.031(6) 0.044(7) -0.004(5) 0.013(6) 0.005(5)
B25 0.044(6) 0.063(8) 0.018(6) 0.006(6) -0.012(5) 0.020(6)
B26 0.041(7) 0.038(6) 0.044(7) -0.003(5) -0.003(5) -0.013(5)
B27 0.027(6) 0.052(7) 0.062(7) -0.005(6) 0.001(5) 0.004(6)
B28 0.039(8) 0.033(6) 0.072(7) -0.016(6) 0.001(6) 0.024(6)
B29 0.063(8) 0.061(7) 0.028(7) 0.019(5) 0.009(5) 0.000(6)
B30 0.104(10) 0.047(9) 0.081(11) -0.012(8) 0.022(8) -0.028(7)
B31 0.061(9) 0.055(7) 0.065(8) 0.015(7) 0.000(7) 0.007(6)
B32 0.034(8) 0.070(7) 0.044(7) -0.006(6) -0.012(6) -0.008(6)
B33 0.060(9) 0.059(8) 0.072(9) 0.005(6) -0.013(6) -0.003(6)
B34 0.063(7) 0.071(8) 0.043(9) 0.008(7) -0.011(6) -0.001(7)

loop_
_atom_type_symbol
_atom_type_description
_atom_type_scat_dispersion_real
_atom_type_scat_dispersion_imag
_atom_type_scat_source
B B 0.0013 0.0007 'International Tables Vol C Tables 4.2.6.8 and 6.1.1.4'
Mg Mg 0.0486 0.0363 'International Tables Vol C Tables 4.2.6.8 and 6.1.1.4'
O O 0.0106 0.0060 'International Tables Vol C Tables 4.2.6.8 and 6.1.1.4'

loop_
_exptl_crystal_face_index_h
_exptl_crystal_face_index_k
_exptl_crystal_face_index_l
_exptl_crystal_face_perp_dist
1 -22 9 0.0070
-1 22 -9 0.0618
0 -8 30 0.0417
-20 -14 10 0.0344
-21 -6 -19 0.0338
3 10 -29 0.0316
21 14 -7 0.0342
-8 19 14 0.0760
-24 3 17 0.0470
-9 5 30 0.0481
0 -1 2 0.0300
-26 0 -12 0.0407
0 17 -21 0.0433
1 -20 -14 0.0085

loop_
_geom_angle_atom_site_label_1
_geom_angle_atom_site_label_2
_geom_angle_atom_site_label_3
_geom_angle
_geom_angle_site_symmetry_1
_geom_angle_site_symmetry_3
_geom_angle_publ_flag
B26 O5 Mg2 112.4(4) . . ?
B13 O5 B26 120.5(7) . . ?
B13 O5 Mg2 123.1(6) . . ?
B24 O6 Mg1 114.8(5) . . ?
B24 O6 B21 111.5(7) . . ?
B21 O6 Mg1 111.1(6) . . ?
B25 O8 B29 119.1(7) . . ?
B25 O8 Mg2 124.5(5) . . ?
B29 O8 Mg2 115.4(5) . . ?
B31 O12 B32 118.2(8) . . ?
B31 O12 Mg2 122.4(6) . . ?
B32 O12 Mg2 119.2(5) . . ?
B28 O13 B29 132.7(7) . . ?
B17 O15 B26 120.0(6) . . ?
B25 O22 B34 122.8(8) . . ?
B33 O24 Mg1 115.1(5) . . ?
B5 O24 B33 117.5(8) . . ?
B5 O24 Mg1 124.4(6) . . ?
B32 O28 B26 135.9(7) . . ?
B3 O32 B24 112.4(8) . . ?
B9 O39 B26 126.0(7) . . ?
B5 O45 B27 123.0(7) . . ?
B30 O48 B24 132.4(8) . . ?
B33 O50 B24 120.7(7) . . ?
B33 O52 B27 125.9(7) . . ?
B34 O53 B29 124.3(8) . . ?
B32 O57 B27 127.7(7) . . ?
O6 B24 O32 110.6(8) . . ?
O6 B24 O48 112.6(7) . . ?
O6 B24 O50 108.7(7) . . ?
O48 B24 O32 104.2(7) . . ?
O48 B24 O50 109.3(8) . . ?
O50 B24 O32 111.3(7) . . ?
B33 O59 B21 116.2(9) . . ?
O22 B25 O8 118.5(9) . . ?
O7 B25 O8 122.7(8) . . ?
O7 B25 O22 118.5(8) . . ?
B28 O60 B15 124.3(8) . . ?
O5 B26 O39 108.2(7) . . ?
O15 B26 O5 112.2(6) . . ?
O15 B26 O39 104.0(6) . . ?
O28 B26 O5 111.0(7) . . ?
O28 B26 O15 110.8(7) . . ?
O28 B26 O39 110.4(6) . . ?
O45 B27 O57 110.1(7) . . ?
O45 B27 O38 106.8(7) . . ?
O52 B27 O45 112.1(7) . . ?
O52 B27 O57 110.3(7) . . ?
O52 B27 O38 109.8(7) . . ?
O57 B27 O38 107.5(7) . . ?
O13 B28 O60 117.6(9) . . ?
O13 B28 O19 122.6(8) . . ?
O60 B28 O19 119.7(8) . . ?
O8 B29 O18 109.1(7) . . ?
O13 B29 O8 108.9(7) . . ?
O13 B29 O18 109.1(6) . . ?
O53 B29 O8 115.8(6) . . ?
O53 B29 O13 109.2(8) . . ?
O53 B29 O18 104.6(7) . . ?
O48 B30 O17 123.1(12) . . ?
O48 B30 O21 117.6(10) . . ?
O17 B30 O21 119.3(10) . . ?
O38 B31 O12 121.4(9) . . ?
O37 B31 O12 121.3(9) . . ?
O37 B31 O38 117.2(9) . . ?
O28 B32 O12 121.7(8) . . ?
O28 B32 O57 119.5(9) . . ?
O57 B32 O12 118.8(9) . . ?
O24 B33 O59 103.1(7) . . ?
O50 B33 O24 111.2(8) . . ?
O50 B33 O59 107.6(8) . . ?
O52 B33 O24 111.5(8) . . ?
O52 B33 O50 110.5(8) . . ?
O52 B33 O59 112.8(8) . . ?
O53 B34 O22 118.2(9) . . ?
O53 B34 O31 119.8(10) . . ?
O31 B34 O22 122.0(10) . . ?
O6 Mg1 O24 84.9(2) . . ?
O6 Mg1 O44 91.0(2) . . ?
O6 Mg1 O10 171.4(2) . . ?
O6 Mg1 O17 93.0(2) . . ?
O24 Mg1 O44 175.5(2) . . ?
O43 Mg1 O6 93.1(3) . . ?
O43 Mg1 O24 93.7(2) . . ?
O43 Mg1 O44 84.7(2) . . ?
O43 Mg1 O10 88.1(2) . . ?
O43 Mg1 O17 166.0(3) . . ?
O10 Mg1 O24 86.5(2) . . ?
O10 Mg1 O44 97.6(2) . . ?
O17 Mg1 O24 99.3(2) . . ?
O17 Mg1 O44 82.7(2) . . ?
O17 Mg1 O10 87.7(2) . . ?
O5 Mg2 O19 94.2(2) . . ?
O8 Mg2 O5 90.2(2) . . ?
O8 Mg2 O12 98.7(2) . . ?
O8 Mg2 O3 166.1(2) . . ?
O8 Mg2 O4 89.6(2) . . ?
O8 Mg2 O19 83.1(2) . . ?
O12 Mg2 O5 82.6(2) . . ?
O12 Mg2 O3 95.1(2) . . ?
O12 Mg2 O19 176.3(2) . . ?
O3 Mg2 O5 91.4(2) . . ?
O3 Mg2 O19 83.0(2) . . ?
O4 Mg2 O5 166.6(2) . . ?
O4 Mg2 O12 84.2(2) . . ?
O4 Mg2 O3 92.0(2) . . ?
O4 Mg2 O19 99.1(2) . . ?
B16 O3 Mg2 113.7(5) . . ?
B9 O3 Mg2 120.0(5) . . ?
B9 O3 B16 119.0(7) . . ?
B18 O4 Mg2 115.5(5) . . ?
B7 O4 Mg2 125.3(5) . . ?
B7 O4 B18 117.6(6) . . ?
B8 O1 B18 122.2(7) . . ?
B25 O7 B18 130.0(7) . . ?
B3 O16 B21 123.1(9) . . ?
B7 O11 B16 134.5(8) . . ?
B21 O20 B6 126.3(9) . . ?
B10 O2 B9 121.8(9) . . ?
B13 O18 B29 125.0(7) . . ?
B28 O19 Mg2 118.9(5) . . ?
B1 O19 B28 119.3(7) . . ?
B1 O19 Mg2 121.8(5) . . ?
B17 O35 B13 119.2(7) . . ?
B11 O29 B15 122.7(8) 1_455 . ?
B10 O25 B16 122.0(8) . . ?
B1 O23 B16 136.0(8) . . ?
B1 O27 B15 122.8(8) . . ?
B31 O38 B27 121.5(7) . . ?
B31 O37 B18 135.3(7) . . ?
O4 B18 O37 106.0(7) . . ?
O1 B18 O4 113.7(8) . . ?
O1 B18 O37 106.2(8) . . ?
O7 B18 O4 111.3(8) . . ?
O7 B18 O1 110.1(7) . . ?
O7 B18 O37 109.3(8) . . ?
B34 O31 B10 129.0(8) . 4_575 ?
O5 B13 O35 119.5(9) . . ?
O18 B13 O5 123.4(8) . . ?
O18 B13 O35 116.8(8) . . ?
O11 B16 O3 113.8(8) . . ?
O11 B16 O25 108.7(9) . . ?
O11 B16 O23 108.6(8) . . ?
O25 B16 O3 111.3(7) . . ?
O25 B16 O23 109.3(8) . . ?
O23 B16 O3 104.9(9) . . ?
O15 B17 O35 123.7(8) . . ?
O15 B17 O36 119.3(9) . . ?
O35 B17 O36 117.0(9) . . ?
O23 B1 O19 122.5(8) . . ?
O23 B1 O27 116.7(9) . . ?
O27 B1 O19 120.6(8) . . ?
B12 O44 Mg1 123.8(5) . . ?
B11 O44 Mg1 118.3(6) . . ?
B11 O44 B12 116.9(8) . . ?
B4 O43 Mg1 123.0(6) . . ?
B4 O43 B6 121.5(7) . . ?
B6 O43 Mg1 115.3(5) . . ?
B19 O10 Mg1 122.5(6) . . ?
B19 O10 B20 122.1(7) . . ?
B20 O10 Mg1 113.7(5) . . ?
B30 O17 Mg1 121.2(6) . . ?
B30 O17 B2 120.2(7) . . ?
B2 O17 Mg1 116.8(5) . . ?
B22 O21 B30 119.9(9) . . ?
B12 O9 B15 126.4(8) 1_455 . ?
B4 O34 B20 133.7(8) . . ?
B19 O26 B2 133.0(7) . . ?
B22 O30 B2 125.4(7) . . ?
B14 O41 B20 124.8(8) . . ?
B5 O40 B20 133.3(8) . . ?
B4 O42 B23 121.3(10) . . ?
O34 B4 O43 124.6(9) . . ?
O34 B4 O42 115.9(10) . . ?
O42 B4 O43 119.1(10) . . ?
O26 B2 O17 112.0(6) . . ?
O26 B2 O30 104.8(7) . . ?
O26 B2 O51 111.4(7) . . ?
O30 B2 O17 111.4(7) . . ?
O30 B2 O51 109.9(6) . . ?
O51 B2 O17 107.4(7) . . ?
O16 B3 O32 125.9(9) . . ?
O16 B3 O14 119.3(9) . . ?
O14 B3 O32 114.7(12) . . ?
O10 B19 O58 117.1(10) . . ?
O26 B19 O10 126.0(8) . . ?
O26 B19 O58 116.8(8) . . ?
O34 B20 O10 109.6(8) . . ?
O34 B20 O41 105.3(8) . . ?
O34 B20 O40 118.0(7) . . ?
O41 B20 O10 110.2(7) . . ?
O40 B20 O10 106.6(7) . . ?
O40 B20 O41 107.0(8) . . ?
B23 O46 B6 123.8(8) . . ?
O45 B5 O24 120.0(10) . . ?
O40 B5 O24 120.5(9) . . ?
O40 B5 O45 118.3(8) . . ?
O20 B6 O43 109.4(7) . . ?
O20 B6 O46 106.8(7) . . ?
O20 B6 O49 111.9(7) . . ?
O46 B6 O43 113.9(7) . . ?
O49 B6 O43 108.8(7) . . ?
O49 B6 O46 106.1(7) . . ?
B11 O49 B6 136.9(8) . . ?
B14 O58 B19 121.9(9) . . ?
B12 O51 B2 134.8(7) . . ?
B7 O54 B8 122.0(9) . . ?
O41 B14 O58 121.4(11) . . ?
O41 B14 O56 123.7(10) . . ?
O56 B14 O58 114.7(10) . . ?
O11 B7 O4 120.3(8) . . ?
O54 B7 O4 122.0(8) . . ?
O54 B7 O11 117.7(10) . . ?
O1 B8 O54 121.9(9) . . ?
O1 B8 O55 121.8(8) . . ?
O54 B8 O55 116.2(10) . . ?
O39 B9 O3 126.8(8) . . ?
O39 B9 O2 116.6(10) . . ?
O3 B9 O2 116.5(9) . . ?
O2 B10 O31 121.3(11) . 4_576 ?
O25 B10 O2 120.6(11) . . ?
O25 B10 O31 118.1(9) . 4_576 ?
O9 B12 O44 120.7(9) 1_655 . ?
O51 B12 O44 120.9(8) . . ?
O51 B12 O9 118.4(9) . 1_655 ?
O29 B11 O44 121.6(9) 1_655 . ?
O29 B11 O49 116.3(9) 1_655 . ?
O49 B11 O44 122.0(9) . . ?
O6 B21 O59 105.5(9) . . ?
O6 B21 O16 106.7(11) . . ?
O16 B21 O59 108.5(9) . . ?
O20 B21 O6 118.1(10) . . ?
O20 B21 O59 109.3(11) . . ?
O20 B21 O16 108.4(10) . . ?
O60 B15 O29 108.0(8) . . ?
O60 B15 O27 110.8(8) . . ?
O60 B15 O9 112.2(9) . . ?
O27 B15 O29 103.2(9) . . ?
O9 B15 O29 109.8(8) . . ?
O9 B15 O27 112.4(8) . . ?
O30 B22 O21 118.6(10) . . ?
O33 B22 O21 114.7(10) . . ?
O33 B22 O30 126.6(10) . . ?
O46 B23 O42 119.1(10) . . ?
O47 B23 O42 112.8(12) . . ?
O47 B23 O46 128.1(11) . . ?

loop_
_geom_bond_atom_site_label_1
_geom_bond_atom_site_label_2
_geom_bond_distance
_geom_bond_site_symmetry_2
_geom_bond_publ_flag
O5 B26 1.488(11) . ?
O5 Mg2 2.135(5) . ?
O5 B13 1.381(11) . ?
O6 B24 1.442(12) . ?
O6 Mg1 2.076(6) . ?
O6 B21 1.512(19) . ?
O8 B25 1.414(11) . ?
O8 B29 1.469(12) . ?
O8 Mg2 2.069(6) . ?
O12 B31 1.391(13) . ?
O12 B32 1.442(12) . ?
O12 Mg2 2.126(5) . ?
O13 B28 1.285(11) . ?
O13 B29 1.464(12) . ?
O15 B26 1.458(11) . ?
O15 B17 1.348(12) . ?
O22 B25 1.387(11) . ?
O22 B34 1.415(13) . ?
O24 B33 1.525(13) . ?
O24 Mg1 2.134(6) . ?
O24 B5 1.426(12) . ?
O28 B26 1.399(11) . ?
O28 B32 1.306(12) . ?
O32 B24 1.499(11) . ?
O32 B3 1.419(14) . ?
O39 B26 1.490(12) . ?
O39 B9 1.287(12) . ?
O45 B27 1.422(12) . ?
O45 B5 1.336(13) . ?
O48 B24 1.469(12) . ?
O48 B30 1.316(14) . ?
O50 B24 1.476(13) . ?
O50 B33 1.463(13) . ?
O52 B27 1.420(11) . ?
O52 B33 1.411(13) . ?
O53 B29 1.443(12) . ?
O53 B34 1.309(12) . ?
O57 B27 1.459(12) . ?
O57 B32 1.353(12) . ?
O59 B33 1.532(13) . ?
O59 B21 1.587(15) . ?
B25 O7 1.322(12) . ?
O60 B28 1.371(12) . ?
O60 B15 1.428(13) . ?
B27 O38 1.525(12) . ?
B28 O19 1.390(12) . ?
B29 O18 1.481(12) . ?
B30 O17 1.360(14) . ?
B30 O21 1.431(15) . ?
B31 O38 1.376(13) . ?
B31 O37 1.320(12) . ?
B34 O31 1.342(13) . ?
Mg1 O44 2.218(6) . ?
Mg1 O43 2.054(6) . ?
Mg1 O10 2.113(5) . ?
Mg1 O17 2.079(5) . ?
Mg2 O3 2.126(5) . ?
Mg2 O4 2.081(5) . ?
Mg2 O19 2.160(6) . ?
O3 B16 1.509(13) . ?
O3 B9 1.374(13) . ?
O4 B18 1.509(12) . ?
O4 B7 1.402(13) . ?
O1 B18 1.438(12) . ?
O1 B8 1.329(13) . ?
O7 B18 1.376(12) . ?
O16 B3 1.259(14) . ?
O16 B21 1.530(15) . ?
O11 B16 1.432(15) . ?
O11 B7 1.349(12) . ?
O20 B6 1.438(12) . ?
O20 B21 1.397(16) . ?
O2 B9 1.426(11) . ?
O2 B10 1.367(13) . ?
O18 B13 1.312(13) . ?
O19 B1 1.383(12) . ?
O35 B13 1.396(12) . ?
O35 B17 1.353(12) . ?
O29 B11 1.339(13) 1_455 ?
O29 B15 1.540(14) . ?
O25 B16 1.436(13) . ?
O25 B10 1.309(14) . ?
O36 B17 1.414(12) . ?
O23 B16 1.477(13) . ?
O23 B1 1.341(12) . ?
O27 B1 1.357(12) . ?
O27 B15 1.468(13) . ?
O14 B3 1.410(14) . ?
O37 B18 1.530(13) . ?
O31 B10 1.418(14) 4_575 ?
O44 B12 1.447(12) . ?
O44 B11 1.410(13) . ?
O43 B4 1.431(14) . ?
O43 B6 1.502(12) . ?
O10 B19 1.391(12) . ?
O10 B20 1.543(11) . ?
O17 B2 1.525(11) . ?
O21 B22 1.423(14) . ?
O9 B12 1.343(12) 1_455 ?
O9 B15 1.435(14) . ?
O34 B4 1.272(13) . ?
O34 B20 1.383(12) . ?
O26 B2 1.398(11) . ?
O26 B19 1.276(13) . ?
O30 B2 1.463(11) . ?
O30 B22 1.369(14) . ?
O41 B20 1.481(12) . ?
O41 B14 1.308(14) . ?
O40 B20 1.391(12) . ?
O40 B5 1.321(12) . ?
O33 B22 1.324(14) . ?
O42 B4 1.414(14) . ?
O42 B23 1.436(15) . ?
B2 O51 1.466(12) . ?
B19 O58 1.417(12) . ?
O46 B6 1.461(12) . ?
O46 B23 1.386(17) . ?
O47 B23 1.339(15) . ?
B6 O49 1.439(12) . ?
O49 B11 1.347(12) . ?
O58 B14 1.399(14) . ?
O51 B12 1.271(12) . ?
O56 B14 1.390(15) . ?
O54 B7 1.310(12) . ?
O54 B8 1.346(12) . ?
O55 B8 1.362(13) . ?

loop_
_geom_torsion_atom_site_label_1
_geom_torsion_atom_site_label_2
_geom_torsion_atom_site_label_3
_geom_torsion_atom_site_label_4
_geom_torsion
_geom_torsion_site_symmetry_1
_geom_torsion_site_symmetry_2
_geom_torsion_site_symmetry_3
_geom_torsion_site_symmetry_4
_geom_torsion_publ_flag
O8 B25 O7 B18 19.7(13) . . . . ?
O8 B29 O18 B13 66.0(10) . . . . ?
O12 B31 O38 B27 -23.0(14) . . . . ?
O12 B31 O37 B18 21.4(16) . . . . ?
O13 B28 O19 Mg2 6.9(11) . . . . ?
O13 B28 O19 B1 -175.2(8) . . . . ?
O13 B29 O18 B13 -52.8(11) . . . . ?
O22 B25 O7 B18 -167.0(8) . . . . ?
O22 B34 O31 B10 -11.6(15) . . . 4_575 ?
O45 B27 O38 B31 -92.4(10) . . . . ?
O48 B30 O17 Mg1 -14.9(15) . . . . ?
O48 B30 O17 B2 149.7(10) . . . . ?
O48 B30 O21 B22 -159.8(10) . . . . ?
O52 B27 O38 B31 145.8(9) . . . . ?
O53 B29 O18 B13 -169.5(7) . . . . ?
O53 B34 O31 B10 169.6(9) . . . 4_575 ?
O57 B27 O38 B31 25.7(11) . . . . ?
B24 O6 B21 O59 -64.8(10) . . . . ?
B24 O6 B21 O16 50.4(10) . . . . ?
B24 O6 B21 O20 172.7(9) . . . . ?
B24 O32 B3 O16 -6.0(14) . . . . ?
B24 O32 B3 O14 178.9(8) . . . . ?
B24 O48 B30 O17 27.3(19) . . . . ?
B24 O48 B30 O21 -154.7(10) . . . . ?
B24 O50 B33 O24 63.6(10) . . . . ?
B24 O50 B33 O52 -172.1(7) . . . . ?
B24 O50 B33 O59 -48.6(10) . . . . ?
B25 O8 B29 O13 -114.3(7) . . . . ?
B25 O8 B29 O53 9.2(11) . . . . ?
B25 O8 B29 O18 126.7(7) . . . . ?
B25 O22 B34 O53 11.5(13) . . . . ?
B25 O22 B34 O31 -167.4(8) . . . . ?
B25 O7 B18 O4 -53.9(12) . . . . ?
B25 O7 B18 O1 179.1(8) . . . . ?
B25 O7 B18 O37 62.8(11) . . . . ?
O60 B28 O19 Mg2 -178.3(6) . . . . ?
O60 B28 O19 B1 -0.4(12) . . . . ?
B26 O5 B13 O18 -164.5(8) . . . . ?
B26 O5 B13 O35 9.4(12) . . . . ?
B26 O15 B17 O35 -5.9(13) . . . . ?
B26 O15 B17 O36 173.2(8) . . . . ?
B26 O28 B32 O12 15.9(14) . . . . ?
B26 O28 B32 O57 -161.7(8) . . . . ?
B26 O39 B9 O3 17.2(14) . . . . ?
B26 O39 B9 O2 -159.3(7) . . . . ?
B27 O45 B5 O24 3.4(13) . . . . ?
B27 O45 B5 O40 171.2(9) . . . . ?
B27 O52 B33 O24 8.7(12) . . . . ?
B27 O52 B33 O50 -115.5(9) . . . . ?
B27 O52 B33 O59 124.1(9) . . . . ?
B27 O57 B32 O12 3.1(12) . . . . ?
B27 O57 B32 O28 -179.2(8) . . . . ?
B28 O13 B29 O8 2.8(12) . . . . ?
B28 O13 B29 O53 -124.5(9) . . . . ?
B28 O13 B29 O18 121.7(9) . . . . ?
B28 O60 B15 O29 -96.2(9) . . . . ?
B28 O60 B15 O27 16.1(13) . . . . ?
B28 O60 B15 O9 142.6(8) . . . . ?
B28 O19 B1 O23 174.8(7) . . . . ?
B28 O19 B1 O27 -1.8(11) . . . . ?
B29 O8 B25 O22 -2.3(10) . . . . ?
B29 O8 B25 O7 171.0(8) . . . . ?
B29 O13 B28 O60 148.3(8) . . . . ?
B29 O13 B28 O19 -36.8(14) . . . . ?
B29 O53 B34 O22 -3.7(13) . . . . ?
B29 O53 B34 O31 175.2(8) . . . . ?
B29 O18 B13 O5 -25.9(14) . . . . ?
B29 O18 B13 O35 160.1(8) . . . . ?
B30 O48 B24 O6 -49.0(15) . . . . ?
B30 O48 B24 O32 -168.9(11) . . . . ?
B30 O48 B24 O50 72.0(14) . . . . ?
B30 O17 B2 O26 139.3(9) . . . . ?
B30 O17 B2 O30 22.2(11) . . . . ?
B30 O17 B2 O51 -98.1(10) . . . . ?
B30 O21 B22 O30 -3.2(13) . . . . ?
B30 O21 B22 O33 174.3(9) . . . . ?
B31 O12 B32 O28 -174.3(8) . . . . ?
B31 O12 B32 O57 3.3(11) . . . . ?
B31 O37 B18 O4 9.9(13) . . . . ?
B31 O37 B18 O1 131.1(10) . . . . ?
B31 O37 B18 O7 -110.1(11) . . . . ?
B32 O12 B31 O38 6.8(13) . . . . ?
B32 O12 B31 O37 -174.4(8) . . . . ?
B32 O28 B26 O5 10.2(12) . . . . ?
B32 O28 B26 O15 135.5(9) . . . . ?
B32 O28 B26 O39 -109.8(10) . . . . ?
B32 O57 B27 O45 99.6(9) . . . . ?
B32 O57 B27 O52 -136.1(8) . . . . ?
B32 O57 B27 O38 -16.3(11) . . . . ?
B33 O24 B5 O45 -26.2(13) . . . . ?
B33 O24 B5 O40 166.3(8) . . . . ?
B33 O50 B24 O6 1.9(10) . . . . ?
B33 O50 B24 O32 124.1(8) . . . . ?
B33 O50 B24 O48 -121.3(8) . . . . ?
B33 O52 B27 O45 -29.6(12) . . . . ?
B33 O52 B27 O57 -152.8(8) . . . . ?
B33 O52 B27 O38 88.9(10) . . . . ?
B33 O59 B21 O6 13.2(11) . . . . ?
B33 O59 B21 O16 -100.8(11) . . . . ?
B33 O59 B21 O20 141.1(10) . . . . ?
B34 O22 B25 O8 -8.3(11) . . . . ?
B34 O22 B25 O7 178.1(8) . . . . ?
B34 O53 B29 O8 -6.3(12) . . . . ?
B34 O53 B29 O13 117.0(9) . . . . ?
B34 O53 B29 O18 -126.3(8) . . . . ?
Mg1 O6 B24 O32 168.6(5) . . . . ?
Mg1 O6 B24 O48 52.5(9) . . . . ?
Mg1 O6 B24 O50 -68.8(7) . . . . ?
Mg1 O6 B21 O59 64.5(8) . . . . ?
Mg1 O6 B21 O16 179.8(6) . . . . ?
Mg1 O6 B21 O20 -57.9(11) . . . . ?
Mg1 O24 B33 O50 -55.5(9) . . . . ?
Mg1 O24 B33 O52 -179.3(6) . . . . ?
Mg1 O24 B33 O59 59.5(8) . . . . ?
Mg1 O24 B5 O45 174.6(6) . . . . ?
Mg1 O24 B5 O40 7.1(13) . . . . ?
Mg1 O44 B12 O9 -168.3(6) . . . 1_655 ?
Mg1 O44 B12 O51 12.7(12) . . . . ?
Mg1 O44 B11 O29 179.5(6) . . . 1_655 ?
Mg1 O44 B11 O49 -4.6(10) . . . . ?
Mg1 O43 B4 O34 4.0(15) . . . . ?
Mg1 O43 B4 O42 -167.6(7) . . . . ?
Mg1 O43 B6 O20 -64.1(8) . . . . ?
Mg1 O43 B6 O46 176.6(6) . . . . ?
Mg1 O43 B6 O49 58.5(8) . . . . ?
Mg1 O10 B19 O26 2.5(13) . . . . ?
Mg1 O10 B19 O58 -178.2(5) . . . . ?
Mg1 O10 B20 O34 61.2(8) . . . . ?
Mg1 O10 B20 O41 176.7(5) . . . . ?
Mg1 O10 B20 O40 -67.5(7) . . . . ?
Mg1 O17 B2 O26 -55.5(9) . . . . ?
Mg1 O17 B2 O30 -172.5(5) . . . . ?
Mg1 O17 B2 O51 67.1(7) . . . . ?
Mg2 O5 B26 O15 178.3(5) . . . . ?
Mg2 O5 B26 O28 -57.1(7) . . . . ?
Mg2 O5 B26 O39 64.2(7) . . . . ?
Mg2 O5 B13 O18 -8.7(13) . . . . ?
Mg2 O5 B13 O35 165.2(6) . . . . ?
Mg2 O8 B25 O22 -170.6(5) . . . . ?
Mg2 O8 B25 O7 2.7(10) . . . . ?
Mg2 O8 B29 O13 55.0(7) . . . . ?
Mg2 O8 B29 O53 178.4(5) . . . . ?
Mg2 O8 B29 O18 -64.0(7) . . . . ?
Mg2 O12 B31 O38 -178.8(7) . . . . ?
Mg2 O12 B31 O37 -0.1(12) . . . . ?
Mg2 O12 B32 O28 11.2(10) . . . . ?
Mg2 O12 B32 O57 -171.2(6) . . . . ?
Mg2 O3 B16 O11 -53.3(9) . . . . ?
Mg2 O3 B16 O25 -176.5(6) . . . . ?
Mg2 O3 B16 O23 65.4(8) . . . . ?
Mg2 O3 B9 O39 17.8(12) . . . . ?
Mg2 O3 B9 O2 -165.7(5) . . . . ?
Mg2 O4 B18 O1 -174.6(6) . . . . ?
Mg2 O4 B18 O7 60.4(9) . . . . ?
Mg2 O4 B18 O37 -58.3(7) . . . . ?
Mg2 O4 B7 O11 -5.0(13) . . . . ?
Mg2 O4 B7 O54 173.0(7) . . . . ?
Mg2 O19 B1 O23 -7.4(10) . . . . ?
Mg2 O19 B1 O27 176.0(5) . . . . ?
O20 B6 O49 B11 108.9(11) . . . . ?
O38 B31 O37 B18 -159.8(9) . . . . ?
O37 B31 O38 B27 158.2(9) . . . . ?
B18 O4 B7 O11 -170.4(8) . . . . ?
B18 O4 B7 O54 7.6(13) . . . . ?
B18 O1 B8 O54 4.6(15) . . . . ?
B18 O1 B8 O55 180.0(9) . . . . ?
B13 O5 B26 O15 -23.5(10) . . . . ?
B13 O5 B26 O28 101.1(8) . . . . ?
B13 O5 B26 O39 -137.6(7) . . . . ?
B13 O35 B17 O15 -10.4(13) . . . . ?
B13 O35 B17 O36 170.5(8) . . . . ?
B16 O3 B9 O39 166.1(9) . . . . ?
B16 O3 B9 O2 -17.5(11) . . . . ?
B16 O11 B7 O4 -9.7(16) . . . . ?
B16 O11 B7 O54 172.2(9) . . . . ?
B16 O25 B10 O2 7.6(13) . . . . ?
B16 O25 B10 O31 -170.8(8) . . . 4_576 ?
B16 O23 B1 O19 -3.9(14) . . . . ?
B16 O23 B1 O27 172.9(9) . . . . ?
B17 O15 B26 O5 21.7(10) . . . . ?
B17 O15 B26 O28 -103.0(8) . . . . ?
B17 O15 B26 O39 138.4(7) . . . . ?
B17 O35 B13 O5 8.3(13) . . . . ?
B17 O35 B13 O18 -177.4(8) . . . . ?
B1 O23 B16 O3 -27.0(14) . . . . ?
B1 O23 B16 O11 95.1(11) . . . . ?
B1 O23 B16 O25 -146.5(8) . . . . ?
B1 O27 B15 O60 -18.2(13) . . . . ?
B1 O27 B15 O29 97.2(9) . . . . ?
B1 O27 B15 O9 -144.5(8) . . . . ?
O43 B6 O49 B11 -12.1(14) . . . . ?
O10 B19 O58 B14 -7.4(13) . . . . ?
O17 B30 O21 B22 18.3(15) . . . . ?
O17 B2 O51 B12 -27.8(12) . . . . ?
O21 B30 O17 Mg1 167.1(7) . . . . ?
O21 B30 O17 B2 -28.3(14) . . . . ?
O26 B2 O51 B12 95.2(11) . . . . ?
O26 B19 O58 B14 172.0(8) . . . . ?
O30 B2 O51 B12 -149.1(9) . . . . ?
B4 O43 B6 O20 121.1(9) . . . . ?
B4 O43 B6 O46 1.7(12) . . . . ?
B4 O43 B6 O49 -116.4(9) . . . . ?
B4 O34 B20 O10 -40.4(14) . . . . ?
B4 O34 B20 O41 -159.0(10) . . . . ?
B4 O34 B20 O40 81.8(13) . . . . ?
B4 O42 B23 O46 -1.7(15) . . . . ?
B4 O42 B23 O47 178.1(9) . . . . ?
B2 O26 B19 O10 -7.2(16) . . . . ?
B2 O26 B19 O58 173.4(8) . . . . ?
B2 O30 B22 O21 -1.3(14) . . . . ?
B2 O30 B22 O33 -178.4(9) . . . . ?
B2 O51 B12 O44 -12.8(15) . . . . ?
B2 O51 B12 O9 168.2(8) . . . 1_655 ?
B3 O32 B24 O6 39.8(10) . . . . ?
B3 O32 B24 O48 161.0(8) . . . . ?
B3 O32 B24 O50 -81.3(10) . . . . ?
B3 O16 B21 O6 -16.9(13) . . . . ?
B3 O16 B21 O59 96.3(13) . . . . ?
B3 O16 B21 O20 -145.1(11) . . . . ?
B19 O10 B20 O34 -133.1(8) . . . . ?
B19 O10 B20 O41 -17.6(11) . . . . ?
B19 O10 B20 O40 98.2(9) . . . . ?
B19 O26 B2 O17 35.6(13) . . . . ?
B19 O26 B2 O30 156.5(9) . . . . ?
B19 O26 B2 O51 -84.7(11) . . . . ?
B19 O58 B14 O41 -1.3(14) . . . . ?
B19 O58 B14 O56 173.3(8) . . . . ?
B20 O10 B19 O26 -162.0(9) . . . . ?
B20 O10 B19 O58 17.3(12) . . . . ?
B20 O34 B4 O43 4.6(18) . . . . ?
B20 O34 B4 O42 176.5(9) . . . . ?
B20 O41 B14 O58 -0.1(14) . . . . ?
B20 O41 B14 O56 -174.3(9) . . . . ?
B20 O40 B5 O24 -24.6(15) . . . . ?
B20 O40 B5 O45 167.7(8) . . . . ?
O46 B6 O49 B11 -135.0(10) . . . . ?
B5 O24 B33 O50 143.4(9) . . . . ?
B5 O24 B33 O52 19.6(12) . . . . ?
B5 O24 B33 O59 -101.6(9) . . . . ?
B5 O45 B27 O52 23.2(12) . . . . ?
B5 O45 B27 O57 146.5(8) . . . . ?
B5 O45 B27 O38 -97.1(9) . . . . ?
B5 O40 B20 O10 56.8(12) . . . . ?
B5 O40 B20 O34 -66.9(13) . . . . ?
B5 O40 B20 O41 174.7(8) . . . . ?
B6 O20 B21 O6 27.0(15) . . . . ?
B6 O20 B21 O59 -93.5(12) . . . . ?
B6 O20 B21 O16 148.3(9) . . . . ?
B6 O43 B4 O34 178.5(10) . . . . ?
B6 O43 B4 O42 6.9(14) . . . . ?
B6 O46 B23 O42 11.4(15) . . . . ?
B6 O46 B23 O47 -168.4(10) . . . . ?
B6 O49 B11 O29 160.1(9) . . . 1_655 ?
B6 O49 B11 O44 -16.0(15) . . . . ?
B14 O41 B20 O10 8.7(12) . . . . ?
B14 O41 B20 O34 126.9(8) . . . . ?
B14 O41 B20 O40 -106.8(9) . . . . ?
B7 O4 B18 O1 -7.8(11) . . . . ?
B7 O4 B18 O7 -132.8(8) . . . . ?
B7 O4 B18 O37 108.5(8) . . . . ?
B7 O11 B16 O3 43.3(13) . . . . ?
B7 O11 B16 O25 168.0(9) . . . . ?
B7 O11 B16 O23 -73.2(12) . . . . ?
B7 O54 B8 O1 -5.5(16) . . . . ?
B7 O54 B8 O55 178.9(10) . . . . ?
B8 O1 B18 O4 2.0(12) . . . . ?
B8 O1 B18 O7 127.7(9) . . . . ?
B8 O1 B18 O37 -114.1(9) . . . . ?
B8 O54 B7 O4 -1.0(15) . . . . ?
B8 O54 B7 O11 177.1(9) . . . . ?
B9 O39 B26 O5 -64.0(10) . . . . ?
B9 O39 B26 O15 176.6(7) . . . . ?
B9 O39 B26 O28 57.7(10) . . . . ?
B9 O3 B16 O11 156.6(8) . . . . ?
B9 O3 B16 O25 33.4(11) . . . . ?
B9 O3 B16 O23 -84.8(9) . . . . ?
B9 O2 B10 O25 11.5(13) . . . . ?
B9 O2 B10 O31 -170.1(8) . . . 4_576 ?
B10 O2 B9 O39 171.1(8) . . . . ?
B10 O2 B9 O3 -5.7(12) . . . . ?
B10 O25 B16 O3 -28.6(12) . . . . ?
B10 O25 B16 O11 -154.7(8) . . . . ?
B10 O25 B16 O23 86.9(10) . . . . ?
B12 O44 B11 O29 10.3(11) . . . 1_655 ?
B12 O44 B11 O49 -173.8(8) . . . . ?
B12 O9 B15 O60 118.2(10) 1_455 . . . ?
B12 O9 B15 O29 -1.9(13) 1_455 . . . ?
B12 O9 B15 O27 -116.2(10) 1_455 . . . ?
B11 O29 B15 O60 -110.2(10) 1_455 . . . ?
B11 O29 B15 O27 132.5(9) 1_455 . . . ?
B11 O29 B15 O9 12.5(12) 1_455 . . . ?
B11 O44 B12 O9 0.2(12) . . . 1_655 ?
B11 O44 B12 O51 -178.8(8) . . . . ?
B21 O6 B24 O32 -63.9(9) . . . . ?
B21 O6 B24 O48 179.9(8) . . . . ?
B21 O6 B24 O50 58.6(9) . . . . ?
B21 O59 B33 O24 -79.7(9) . . . . ?
B21 O59 B33 O50 37.8(10) . . . . ?
B21 O59 B33 O52 160.0(8) . . . . ?
B21 O16 B3 O32 -4.8(16) . . . . ?
B21 O16 B3 O14 170.1(9) . . . . ?
B21 O20 B6 O43 40.0(12) . . . . ?
B21 O20 B6 O46 163.7(9) . . . . ?
B21 O20 B6 O49 -80.6(12) . . . . ?
B15 O60 B28 O13 167.2(9) . . . . ?
B15 O60 B28 O19 -7.9(13) . . . . ?
B15 O27 B1 O19 12.1(12) . . . . ?
B15 O27 B1 O23 -164.8(8) . . . . ?
B22 O30 B2 O17 -7.4(11) . . . . ?
B22 O30 B2 O26 -128.7(9) . . . . ?
B22 O30 B2 O51 111.5(9) . . . . ?
B23 O42 B4 O43 -7.1(15) . . . . ?
B23 O42 B4 O34 -179.4(9) . . . . ?
B23 O46 B6 O20 -131.9(9) . . . . ?
B23 O46 B6 O43 -11.1(13) . . . . ?
B23 O46 B6 O49 108.6(10) . . . . ?

loop_
_exptl_oxdiff_crystal_face_indexfrac_h
_exptl_oxdiff_crystal_face_indexfrac_k
_exptl_oxdiff_crystal_face_indexfrac_l
_exptl_oxdiff_crystal_face_x
_exptl_oxdiff_crystal_face_y
_exptl_oxdiff_crystal_face_z
0.6452 -21.5881 9.1329 -0.1803 -0.7467 0.6403
-0.5566 21.5888 -9.1380 0.1798 0.7447 -0.6427
0.4359 -8.2639 29.9199 0.6586 -0.6252 0.4187
-19.7190 -14.2322 10.1154 0.0717 -0.0718 0.9948
-20.7230 -6.4908 -19.1178 -0.5763 0.5432 0.6106
2.9950 9.8962 -28.7143 -0.6061 0.5761 -0.5484
20.9405 14.0135 -6.8759 0.0086 -0.0042 -1.0000
-7.5763 19.3330 14.0475 0.8011 0.5511 -0.2337
-23.6345 2.6173 16.6716 0.6027 0.4176 0.6800
-9.0188 4.9643 29.6655 0.9512 -0.0230 0.3076
-0.0034 -1.0021 2.0029 0.0353 -0.0539 0.0413
-25.6170 0.3814 -12.1894 -0.2297 0.7662 0.6002
0.1350 17.3359 -20.5384 -0.2217 0.7517 -0.6211
1.0780 -20.3354 -13.7771 -0.7885 -0.4307 0.4390

loop_
_smtbx_masks_void_nr
_smtbx_masks_void_average_x
_smtbx_masks_void_average_y
_smtbx_masks_void_average_z
_smtbx_masks_void_volume
_smtbx_masks_void_count_electrons
_smtbx_masks_void_content
1 -0.509 -0.105 -0.395 3436.5 1106.7 ?
2 0.306 0.650 0.378 0.0 0.0 ?
3 0.306 0.850 0.878 0.0 0.0 ?
4 0.694 0.150 0.122 0.0 0.0 ?
5 0.694 0.350 0.622 0.0 0.0 ?
